data_7214419
loop_
_publ_author_name
'Maloney, Andrew G. P.'
'Wood, Peter A.'
'Parsons, Simon'

_publ_section_title
;
 Competition between hydrogen bonding and dispersion interactions in the
 crystal structures of the primary amines
;
_journal_issue 19
_journal_name_full CrystEngComm
_journal_page_first 3867
_journal_paper_doi 10.1039/c3ce42639d
_journal_volume 16
_journal_year 2014
_chemical_compound_source Aldrich
_chemical_formula_moiety 'C2 H7 N'
_chemical_formula_sum 'C2 H7 N'
_chemical_formula_weight 45.09
_chemical_name_common ethylamine
_chemical_name_systematic
; 
ethylamine
;
_space_group_IT_number 14
_symmetry_cell_setting monoclinic
_symmetry_Int_Tables_number 14
_symmetry_space_group_name_Hall '-P 2ybc'
_symmetry_space_group_name_H-M 'P 1 21/c 1'
_cell_angle_alpha 90
_cell_angle_beta 112.9722(13)
_cell_angle_gamma 90
_cell_formula_units_Z 4
_cell_length_a 8.97420(18)
_cell_length_b 5.21927(8)
_cell_length_c 7.40243(16)
_cell_measurement_temperature 150
_cell_volume 319.224(11)
_computing_cell_refinement Topas
_computing_data_collection Diffrac
_computing_structure_refinement Topas
_computing_structure_solution Topas
_diffrn_ambient_temperature 150
_diffrn_detector psd
_diffrn_detector_type Lynxeye
_diffrn_measurement_device_type 'Bruker D8 Advance'
_diffrn_radiation_monochromator 'Johansson monochromator'
_diffrn_radiation_type CuK\a1
_diffrn_radiation_wavelength 1.540596
_diffrn_source Sealed-tube
_diffrn_source_target Cu
_exptl_absorpt_coefficient_mu 0.446861
_exptl_crystal_density_diffrn 0.938
_pd_char_colour colourless
_pd_instr_location
; 
University of Edinburgh, School of Chemistry
;
_pd_meas_2theta_range_max 65
_pd_meas_2theta_range_min 4
_pd_meas_number_of_points 6694
_pd_meas_scan_method step
_pd_prep_temperature 150
_pd_proc_ls_background_function '9-term Chebychev'
_pd_proc_ls_pref_orient_corr
; 
8-order spherical harmonics
;
_pd_proc_ls_profile_function FP
_pd_proc_ls_prof_R_factor 3.211
_pd_proc_ls_prof_wR_expected 2.370
_pd_proc_ls_prof_wR_factor 4.943
_pd_spec_mounting Capillary
_pd_spec_mount_mode transmission
_pd_spec_shape cylinder
_pd_spec_size_axial 2
_pd_spec_size_equat 0.2
_pd_spec_size_thick 0.2
_refine_ls_hydrogen_treatment 'rigid body'
_refine_ls_matrix_type full
_refine_ls_number_parameters 60
_refine_ls_restrained_S_all 2.085
_refine_ls_shift/su_max <0.001
_refine_ls_weighting_details statistical
_refine_ls_weighting_scheme sigma
_cod_data_source_file c3ce42639d11.cif
_cod_data_source_block ethylamine_phase2_150K
_cod_depositor_comments
;
The following automatic conversions were performed:

'_symmetry_cell_setting' value 'Monoclinic' changed to 'monoclinic'
according to
/usr/data/users/saulius/crontab/automatic-downloads/rss-feeds/RSC/lib/dictionaries/cif_core.dic
dictionary named 'cif_core.dic' version 2.4.2 from
2011-04-26.

'_refine_ls_matrix_type' value 'Full' changed to 'full'
according to
/usr/data/users/saulius/crontab/automatic-downloads/rss-feeds/RSC/lib/dictionaries/cif_core.dic
dictionary named 'cif_core.dic' version 2.4.2 from 2011-04-26.

Automatic conversion script
Id: cif_fix_values 2281 2013-09-26 08:29:07Z andrius 
;
_cod_original_sg_symbol_H-M P21/c
_cod_database_code 7214419

loop_
_symmetry_equiv_pos_site_id
_symmetry_equiv_pos_as_xyz
1 x,y,z
2 -x,1/2+y,1/2-z
3 -x,-y,-z
4 x,1/2-y,1/2+z

loop_
_atom_site_label
_atom_site_type_symbol
_atom_site_symmetry_multiplicity
_atom_site_fract_x
_atom_site_fract_y
_atom_site_fract_z
_atom_site_occupancy
_atom_site_B_iso_or_equiv
N1 N 0 0.4046(3) 0.2906(9) 0.7745(10) 1 3.7(2)
C2 C 0 0.2405(9) 0.374(4) 0.674(2) 1 3.7(2)
C3 C 0 0.193(2) 0.607(5) 0.765(4) 1 3.7(2)
H11 H 0 0.4190(12) 0.2541(17) 0.8955(11) 1 5.6(4)
H12 H 0 0.4685(13) 0.4153(18) 0.7712(16) 1 5.6(4)
H21 H 0 0.1698(7) 0.227(5) 0.671(3) 1 4.5(3)
H22 H 0 0.228(2) 0.414(4) 0.5376(18) 1 4.5(3)
H31 H 0 0.202(2) 0.570(6) 0.900(4) 1 5.6(4)
H32 H 0 0.264(4) 0.756(3) 0.772(4) 1 5.6(4)
H33 H 0 0.080(3) 0.660(7) 0.687(5) 1 5.6(4)

loop_
_audit_conform.dict_name
_audit_conform.dict_location
cif_core.dic ftp://ftp.iucr.org/pub/cif_core.dic
cif_pd.dic ftp://ftp.iucr.org/pub/cif_pd.dic
